data_7241566
loop_
_publ_author_name
'Peloquin, Andrew J.'
'Kobra, Khadijatul'
'McMillen, Colin D.'
'Iacono, Scott T.'
'Pennington, William T.'

_publ_section_title
;
 Isolation of hydrazine oxidation products via halogen bonding: C--I bond
 scission and crystal polymorphism
;
_journal_issue 2
_journal_name_full CrystEngComm
_journal_page_first 419
_journal_page_last 426
_journal_paper_doi 10.1039/D0CE01568G
_journal_volume 23
_journal_year 2021
_chemical_formula_moiety 'C6 F4 I2, C4 H12 N, I'
_chemical_formula_sum 'C10 H12 F4 I3 N'
_chemical_formula_weight 602.91
_chemical_name_common '1,2-diiodo-3,4,5,6-tetrafluorobenzene tetramethylammonium iodide cocrystal'
_space_group_crystal_system monoclinic
_space_group_IT_number 14
_space_group_name_Hall '-P 2yn'
_space_group_name_H-M_alt 'P 1 21/n 1'
_atom_sites_solution_hydrogens geom
_atom_sites_solution_primary dual
_atom_sites_solution_secondary difmap
_audit_creation_method SHELXL-2016/6
_audit_update_record
;
2020-10-22 deposited with the CCDC.	2020-11-23 downloaded from the CCDC.
;
_cell_angle_alpha 90
_cell_angle_beta 96.641(6)
_cell_angle_gamma 90
_cell_formula_units_Z 4
_cell_length_a 7.5414(14)
_cell_length_b 22.618(4)
_cell_length_c 9.2445(18)
_cell_measurement_reflns_used 9619
_cell_measurement_temperature 100(2)
_cell_measurement_theta_max 30.50
_cell_measurement_theta_min 2.86
_cell_volume 1566.3(5)
_computing_cell_refinement 'Bruker SAINT'
_computing_data_collection 'Bruker APEX3'
_computing_data_reduction 'Bruker SAINT'
_computing_molecular_graphics 'Bruker SHELXTL'
_computing_publication_material 'Bruker SHELXTL'
_computing_structure_refinement 'SHELXL-2016/6 (Sheldrick, 2016)'
_computing_structure_solution 'SHELXT 2014/5 (Sheldrick, 2014)'
_diffrn_ambient_temperature 100(2)
_diffrn_measured_fraction_theta_full 0.997
_diffrn_measured_fraction_theta_max 0.989
_diffrn_measurement_device_type 'Bruker D8 Venture Photon 100'
_diffrn_measurement_method '\f and \w scans'
_diffrn_radiation_type MoK\a
_diffrn_radiation_wavelength 0.71073
_diffrn_reflns_av_R_equivalents 0.0378
_diffrn_reflns_av_unetI/netI 0.0200
_diffrn_reflns_Laue_measured_fraction_full 0.997
_diffrn_reflns_Laue_measured_fraction_max 0.989
_diffrn_reflns_limit_h_max 10
_diffrn_reflns_limit_h_min -10
_diffrn_reflns_limit_k_max 32
_diffrn_reflns_limit_k_min -31
_diffrn_reflns_limit_l_max 13
_diffrn_reflns_limit_l_min -13
_diffrn_reflns_number 37815
_diffrn_reflns_point_group_measured_fraction_full 0.997
_diffrn_reflns_point_group_measured_fraction_max 0.989
_diffrn_reflns_theta_full 25.242
_diffrn_reflns_theta_max 30.520
_diffrn_reflns_theta_min 2.394
_diffrn_source 'Incoatec I\mS'
_exptl_absorpt_coefficient_mu 6.011
_exptl_absorpt_correction_T_max 0.69
_exptl_absorpt_correction_T_min 0.25
_exptl_absorpt_correction_type multi-scan
_exptl_absorpt_process_details 'Bruker, SADABS'
_exptl_crystal_colour colourless
_exptl_crystal_density_diffrn 2.557
_exptl_crystal_density_meas ?
_exptl_crystal_density_method 'not measured'
_exptl_crystal_description plate
_exptl_crystal_F_000 1096
_exptl_crystal_size_max 0.323
_exptl_crystal_size_mid 0.272
_exptl_crystal_size_min 0.066
_exptl_transmission_factor_max 'not measured'
_exptl_transmission_factor_min 'not measured'
_refine_diff_density_max 1.013
_refine_diff_density_min -1.232
_refine_diff_density_rms 0.127
_refine_ls_extinction_method none
_refine_ls_goodness_of_fit_ref 1.124
_refine_ls_hydrogen_treatment constr
_refine_ls_matrix_type full
_refine_ls_number_parameters 167
_refine_ls_number_reflns 4726
_refine_ls_number_restraints 0
_refine_ls_restrained_S_all 1.124
_refine_ls_R_factor_all 0.0229
_refine_ls_R_factor_gt 0.0190
_refine_ls_shift/su_max 0.002
_refine_ls_shift/su_mean 0.000
_refine_ls_structure_factor_coef Fsqd
_refine_ls_weighting_details 'w=1/[\s^2^(Fo^2^)+(0.0127P)^2^+2.8448P] where P=(Fo^2^+2Fc^2^)/3'
_refine_ls_weighting_scheme calc
_refine_ls_wR_factor_gt 0.0431
_refine_ls_wR_factor_ref 0.0454
_reflns_Friedel_coverage 0.000
_reflns_number_gt 4333
_reflns_number_total 4726
_reflns_threshold_expression 'I > 2\s(I)'
_cod_data_source_file d0ce01568g2.cif
_cod_data_source_block (12-F4DIB)(NMe4I)_UDMH
_cod_depositor_comments
;
The following automatic conversions were performed:

data item '_exptl_crystal_density_meas' value 'not measured' was
changed to '?' -- the value is perceived as not measured.

Automatic conversion script
Id: cif_fix_values 7556 2019-12-06 15:28:31Z antanas 

 Adding full bibliography for 7241557--7241566.cif.
;
_cod_original_sg_symbol_H-M 'P 21/n'
_cod_database_code 7241566
_shelx_shelxl_version_number 2016/6
_shelx_space_group_comment
;
The symmetry employed for this shelxl refinement is uniquely defined
by the following loop, which should always be used as a source of
symmetry information in preference to the above space-group names.
They are only intended as comments.
;
_shelx_estimated_absorpt_t_min 0.247
_shelx_estimated_absorpt_t_max 0.692

loop_
_space_group_symop_operation_xyz
'x, y, z'
'-x+1/2, y+1/2, -z+1/2'
'-x, -y, -z'
'x-1/2, -y-1/2, z-1/2'

loop_
_atom_site_label
_atom_site_type_symbol
_atom_site_fract_x
_atom_site_fract_y
_atom_site_fract_z
_atom_site_U_iso_or_equiv
_atom_site_adp_type
_atom_site_occupancy
_atom_site_site_symmetry_order
_atom_site_calc_flag
_atom_site_refinement_flags_posn
_atom_site_refinement_flags_adp
_atom_site_refinement_flags_occupancy
_atom_site_disorder_assembly
_atom_site_disorder_group
I18 I 0.68284(2) 0.42274(2) 0.08756(2) 0.01633(4) Uani 1 1 d . . . . .
I19 I 0.80752(2) 0.57448(2) 0.21615(2) 0.01594(4) Uani 1 1 d . . . . .
I20 I 0.85777(2) 0.32085(2) -0.15256(2) 0.01605(4) Uani 1 1 d . . . . .
F14 F 0.5146(2) 0.61410(6) 0.40726(17) 0.0199(3) Uani 1 1 d . . . . .
F15 F 0.2109(2) 0.56460(7) 0.47518(17) 0.0213(3) Uani 1 1 d . . . . .
F16 F 0.1166(2) 0.45393(7) 0.37926(18) 0.0246(3) Uani 1 1 d . . . . .
F17 F 0.3246(2) 0.39329(7) 0.21604(18) 0.0244(3) Uani 1 1 d . . . . .
N13 N 0.1416(3) 0.72911(9) 0.5996(2) 0.0145(4) Uani 1 1 d . . . . .
C3 C 0.5331(3) 0.47272(10) 0.2213(3) 0.0149(4) Uani 1 1 d . . . . .
C4 C 0.5806(3) 0.52969(10) 0.2696(2) 0.0141(4) Uani 1 1 d . . . . .
C5 C 0.4704(3) 0.55972(10) 0.3545(3) 0.0156(4) Uani 1 1 d . . . . .
C6 C 0.3139(3) 0.53493(11) 0.3911(3) 0.0167(4) Uani 1 1 d . . . . .
C7 C 0.2658(3) 0.47888(11) 0.3424(3) 0.0177(4) Uani 1 1 d . . . . .
C8 C 0.3759(3) 0.44806(10) 0.2587(3) 0.0172(4) Uani 1 1 d . . . . .
C9 C 0.3065(3) 0.69833(10) 0.5796(3) 0.0135(4) Uani 1 1 d . . . . .
H9A H 0.296883 0.681216 0.481605 0.020 Uiso 1 1 calc R U . . .
H9B H 0.327284 0.666748 0.652127 0.020 Uiso 1 1 calc R U . . .
H9C H 0.406330 0.726313 0.591571 0.020 Uiso 1 1 calc R U . . .
C10 C 0.1064(3) 0.78025(11) 0.4970(3) 0.0181(4) Uani 1 1 d . . . . .
H10A H 0.096374 0.765918 0.396386 0.027 Uiso 1 1 calc R U . . .
H10B H 0.204949 0.808601 0.513033 0.027 Uiso 1 1 calc R U . . .
H10C H -0.005312 0.799665 0.514704 0.027 Uiso 1 1 calc R U . . .
C11 C -0.0055(3) 0.68443(11) 0.5762(3) 0.0211(5) Uani 1 1 d . . . . .
H11A H -0.013525 0.669403 0.476278 0.032 Uiso 1 1 calc R U . . .
H11B H -0.118939 0.703050 0.592407 0.032 Uiso 1 1 calc R U . . .
H11C H 0.019537 0.651626 0.644800 0.032 Uiso 1 1 calc R U . . .
C12 C 0.1579(4) 0.75091(11) 0.7530(3) 0.0198(5) Uani 1 1 d . . . . .
H12A H 0.255294 0.779721 0.768139 0.030 Uiso 1 1 calc R U . . .
H12B H 0.183175 0.717559 0.819825 0.030 Uiso 1 1 calc R U . . .
H12C H 0.045730 0.769776 0.771616 0.030 Uiso 1 1 calc R U . . .

loop_
_atom_site_aniso_label
_atom_site_aniso_U_11
_atom_site_aniso_U_22
_atom_site_aniso_U_33
_atom_site_aniso_U_23
_atom_site_aniso_U_13
_atom_site_aniso_U_12
I18 0.01975(8) 0.01377(7) 0.01551(7) -0.00122(5) 0.00216(6) 0.00134(5)
I19 0.01462(7) 0.01398(7) 0.01918(8) 0.00062(5) 0.00180(6) -0.00089(5)
I20 0.01475(7) 0.01788(7) 0.01623(7) -0.00099(5) 0.00488(5) -0.00062(5)
F14 0.0211(7) 0.0136(6) 0.0251(8) -0.0060(6) 0.0029(6) -0.0001(5)
F15 0.0189(7) 0.0219(7) 0.0243(8) -0.0029(6) 0.0075(6) 0.0035(6)
F16 0.0194(7) 0.0244(8) 0.0313(8) 0.0020(6) 0.0083(6) -0.0055(6)
F17 0.0276(8) 0.0155(7) 0.0306(8) -0.0050(6) 0.0061(7) -0.0075(6)
N13 0.0164(9) 0.0123(9) 0.0150(9) -0.0001(7) 0.0030(7) 0.0008(7)
C3 0.0175(10) 0.0131(10) 0.0141(10) 0.0004(8) 0.0012(8) 0.0011(8)
C4 0.0150(10) 0.0133(10) 0.0139(10) 0.0017(8) 0.0008(8) 0.0002(7)
C5 0.0158(10) 0.0119(10) 0.0185(11) -0.0003(8) -0.0005(9) 0.0002(8)
C6 0.0164(11) 0.0183(11) 0.0155(10) 0.0016(8) 0.0021(9) 0.0030(8)
C7 0.0152(10) 0.0183(11) 0.0196(11) 0.0024(9) 0.0027(9) -0.0011(8)
C8 0.0221(12) 0.0127(10) 0.0163(10) -0.0012(8) 0.0000(9) -0.0024(8)
C9 0.0097(9) 0.0114(9) 0.0197(11) -0.0011(8) 0.0032(8) 0.0035(7)
C10 0.0234(12) 0.0159(11) 0.0149(10) 0.0022(8) 0.0012(9) 0.0016(8)
C11 0.0185(11) 0.0193(11) 0.0254(12) -0.0009(9) 0.0024(10) -0.0041(9)
C12 0.0247(12) 0.0207(12) 0.0140(11) -0.0009(9) 0.0019(9) 0.0008(9)

loop_
_atom_type_symbol
_atom_type_description
_atom_type_scat_dispersion_real
_atom_type_scat_dispersion_imag
_atom_type_scat_source
C C 0.0033 0.0016 'International Tables Vol C Tables 4.2.6.8 and 6.1.1.4'
H H 0.0000 0.0000 'International Tables Vol C Tables 4.2.6.8 and 6.1.1.4'
N N 0.0061 0.0033 'International Tables Vol C Tables 4.2.6.8 and 6.1.1.4'
F F 0.0171 0.0103 'International Tables Vol C Tables 4.2.6.8 and 6.1.1.4'
I I -0.4742 1.8119 'International Tables Vol C Tables 4.2.6.8 and 6.1.1.4'

loop_
_geom_angle_atom_site_label_1
_geom_angle_atom_site_label_2
_geom_angle_atom_site_label_3
_geom_angle
_geom_angle_site_symmetry_1
_geom_angle_site_symmetry_3
_geom_angle_publ_flag
C9 N13 C12 107.53(19) . . ?
C9 N13 C11 106.79(18) . . ?
C12 N13 C11 109.72(19) . . ?
C9 N13 C10 112.37(19) . . ?
C12 N13 C10 109.54(18) . . ?
C11 N13 C10 110.80(19) . . ?
C8 C3 C4 119.0(2) . . ?
C8 C3 I18 117.58(17) . . ?
C4 C3 I18 123.36(17) . . ?
C5 C4 C3 119.0(2) . . ?
C5 C4 I19 117.14(17) . . ?
C3 C4 I19 123.81(17) . . ?
F14 C5 C6 117.6(2) . . ?
F14 C5 C4 120.8(2) . . ?
C6 C5 C4 121.6(2) . . ?
F15 C6 C7 120.1(2) . . ?
F15 C6 C5 120.5(2) . . ?
C7 C6 C5 119.5(2) . . ?
F16 C7 C6 120.1(2) . . ?
F16 C7 C8 120.4(2) . . ?
C6 C7 C8 119.5(2) . . ?
F17 C8 C7 117.2(2) . . ?
F17 C8 C3 121.5(2) . . ?
C7 C8 C3 121.3(2) . . ?
N13 C9 H9A 109.5 . . ?
N13 C9 H9B 109.5 . . ?
H9A C9 H9B 109.5 . . ?
N13 C9 H9C 109.5 . . ?
H9A C9 H9C 109.5 . . ?
H9B C9 H9C 109.5 . . ?
N13 C10 H10A 109.5 . . ?
N13 C10 H10B 109.5 . . ?
H10A C10 H10B 109.5 . . ?
N13 C10 H10C 109.5 . . ?
H10A C10 H10C 109.5 . . ?
H10B C10 H10C 109.5 . . ?
N13 C11 H11A 109.5 . . ?
N13 C11 H11B 109.5 . . ?
H11A C11 H11B 109.5 . . ?
N13 C11 H11C 109.5 . . ?
H11A C11 H11C 109.5 . . ?
H11B C11 H11C 109.5 . . ?
N13 C12 H12A 109.5 . . ?
N13 C12 H12B 109.5 . . ?
H12A C12 H12B 109.5 . . ?
N13 C12 H12C 109.5 . . ?
H12A C12 H12C 109.5 . . ?
H12B C12 H12C 109.5 . . ?

loop_
_geom_bond_atom_site_label_1
_geom_bond_atom_site_label_2
_geom_bond_distance
_geom_bond_site_symmetry_2
_geom_bond_publ_flag
I18 C3 2.099(2) . ?
I19 C4 2.096(2) . ?
F14 C5 1.351(3) . ?
F15 C6 1.341(3) . ?
F16 C7 1.338(3) . ?
F17 C8 1.343(3) . ?
N13 C9 1.455(3) . ?
N13 C12 1.493(3) . ?
N13 C11 1.498(3) . ?
N13 C10 1.500(3) . ?
C3 C8 1.390(3) . ?
C3 C4 1.397(3) . ?
C4 C5 1.385(3) . ?
C5 C6 1.383(3) . ?
C6 C7 1.380(3) . ?
C7 C8 1.387(3) . ?
C9 H9A 0.9800 . ?
C9 H9B 0.9800 . ?
C9 H9C 0.9800 . ?
C10 H10A 0.9800 . ?
C10 H10B 0.9800 . ?
C10 H10C 0.9800 . ?
C11 H11A 0.9800 . ?
C11 H11B 0.9800 . ?
C11 H11C 0.9800 . ?
C12 H12A 0.9800 . ?
C12 H12B 0.9800 . ?
C12 H12C 0.9800 . ?

loop_
_geom_hbond_atom_site_label_D
_geom_hbond_atom_site_label_H
_geom_hbond_atom_site_label_A
_geom_hbond_distance_DH
_geom_hbond_distance_HA
_geom_hbond_distance_DA
_geom_hbond_angle_DHA
_geom_hbond_site_symmetry_A
C9 H9A I20 0.98 3.13 4.022(2) 152.1 3_665
C9 H9A F14 0.98 2.39 3.035(3) 122.4 .
C9 H9B I18 0.98 3.15 4.113(2) 167.0 3_666
C9 H9C I20 0.98 2.80 3.762(2) 168.2 2_655
C10 H10A I20 0.98 3.04 3.955(3) 156.2 3_665
C10 H10B I19 0.98 3.28 4.061(3) 137.5 4_576
C10 H10C I18 0.98 3.18 3.919(2) 133.0 2
C10 H10C I20 0.98 3.11 4.040(3) 158.0 2
C11 H11B I20 0.98 3.30 4.184(3) 151.1 2
C11 H11C F16 0.98 2.60 3.278(3) 126.6 3_566
C12 H12B I20 0.98 3.25 4.049(3) 140.4 3_666
C12 H12C I20 0.98 3.32 4.201(3) 150.4 2

loop_
_geom_torsion_atom_site_label_1
_geom_torsion_atom_site_label_2
_geom_torsion_atom_site_label_3
_geom_torsion_atom_site_label_4
_geom_torsion
_geom_torsion_site_symmetry_1
_geom_torsion_site_symmetry_2
_geom_torsion_site_symmetry_3
_geom_torsion_site_symmetry_4
_geom_torsion_publ_flag
C8 C3 C4 C5 0.6(3) . . . . ?
I18 C3 C4 C5 178.33(17) . . . . ?
C8 C3 C4 I19 -177.53(17) . . . . ?
I18 C3 C4 I19 0.2(3) . . . . ?
C3 C4 C5 F14 177.8(2) . . . . ?
I19 C4 C5 F14 -3.9(3) . . . . ?
C3 C4 C5 C6 -0.8(4) . . . . ?
I19 C4 C5 C6 177.49(18) . . . . ?
F14 C5 C6 F15 0.4(3) . . . . ?
C4 C5 C6 F15 179.1(2) . . . . ?
F14 C5 C6 C7 -178.5(2) . . . . ?
C4 C5 C6 C7 0.2(4) . . . . ?
F15 C6 C7 F16 -0.2(4) . . . . ?
C5 C6 C7 F16 178.7(2) . . . . ?
F15 C6 C7 C8 -178.3(2) . . . . ?
C5 C6 C7 C8 0.6(4) . . . . ?
F16 C7 C8 F17 0.8(4) . . . . ?
C6 C7 C8 F17 178.9(2) . . . . ?
F16 C7 C8 C3 -178.9(2) . . . . ?
C6 C7 C8 C3 -0.7(4) . . . . ?
C4 C3 C8 F17 -179.5(2) . . . . ?
I18 C3 C8 F17 2.6(3) . . . . ?
C4 C3 C8 C7 0.1(4) . . . . ?
I18 C3 C8 C7 -177.72(19) . . . . ?
